data_4343900
loop_
_publ_author_name
'Rapposch, M.H.'
'Anderson, J.B.'
'Kostiner, E.'

_publ_section_title
;
 Crystal structure of ferric molybdate, Fe2 (Mo O4)3
;
_journal_name_full 'Inorganic Chemistry'
_journal_page_first 3531
_journal_page_last 3539
_journal_volume 19
_journal_year 1980
_chemical_formula_sum 'Fe2 Mo3 O12'
_chemical_name_systematic 'Fe2 (Mo O4)3'
_space_group_IT_number 4
_symmetry_space_group_name_Hall 'P 2yb'
_symmetry_space_group_name_H-M 'P 1 21 1'
_cell_angle_alpha 90
_cell_angle_beta 125.21
_cell_angle_gamma 90
_cell_formula_units_Z 8
_cell_length_a 15.693
_cell_length_b 9.235
_cell_length_c 18.218
_cell_volume 2157.194
_citation_journal_id_ASTM INOCAJ
_cod_data_source_file Rapposch_INOCAJ_1980_37.cif
_cod_data_source_block Fe2Mo3O12
_cod_database_code 4343900

loop_
_symmetry_equiv_pos_as_xyz
x,y,z
-x,y+1/2,-z

loop_
_atom_site_label
_atom_site_type_symbol
_atom_site_fract_x
_atom_site_fract_y
_atom_site_fract_z
_atom_site_occupancy
_atom_site_U_iso_or_equiv
O15 O-2 0.077 0.302 0.091 1 0.0
O34 O-2 0.481 0.525 0.264 1 0.0
O39 O-2 -0.092 0.804 0.4 1 0.0
O13 O-2 0.105 0.605 0.119 1 0.0
O20 O-2 0.645 0.195 0.98 1 0.0
O4 O-2 0.302 -0.156 0.126 1 0.0
Mo8 Mo+6 0.2541 -0.2462 0.0198 1 0.0
O45 O-2 -0.22 0.561 0.359 1 0.0
O36 O-2 0.703 -0.056 0.31 1 0.0
O8 O-2 0.422 -0.053 0.306 1 0.0
O12 O-2 0.273 0.428 0.151 1 0.0
O5 O-2 -0.067 0.28 0.24 1 0.0
O6 O-2 0.435 0.206 0.251 1 0.0
Mo9 Mo+6 -0.0995 0.6193 0.3835 1 0.0
O16 O-2 0.579 0.192 0.097 1 0.0
Mo3 Mo+6 0.1112 0.13 0.1398 1 0.0
O40 O-2 0.407 -0.304 0.384 1 0.0
O48 O-2 0.498 -0.035 0.478 1 0.0
O28 O-2 0.666 0.385 0.409 1 0.0
Fe3 Fe+3 0.1225 0.461 0.0473 1 0.0
O17 O-2 0.161 0.611 -0.001 1 0.0
Fe5 Fe+3 -0.1305 0.4742 0.1858 1 0.0
O46 O-2 0.284 -0.049 0.366 1 0.0
O19 O-2 0.136 0.313 0.974 1 0.0
Fe4 Fe+3 0.6182 0.0417 0.0435 1 0.0
O14 O-2 0.62 -0.096 0.125 1 0.0
Mo11 Mo+6 0.1012 0.6314 0.2136 1 0.0
Fe2 Fe+3 0.6317 -0.4657 0.3193 1 0.0
O35 O-2 0.221 0.574 0.315 1 0.0
O25 O-2 0.157 0.81 0.405 1 0.0
Mo7 Mo+6 -0.2494 0.7433 0.0194 1 0.0
O23 O-2 0.027 0.005 0.061 1 0.0
O41 O-2 -0.211 0.14 0.443 1 0.0
O43 O-2 -0.157 0.857 0.501 1 0.0
O47 O-2 0.002 0.0542 0.492 1 0.0
O21 O-2 0.244 0.099 0.17 1 0.0
O31 O-2 0.108 0.127 0.236 1 0.0
O10 O-2 0.487 -0.04 0.186 1 0.0
O2 O-2 0.31 0.12 0.067 1 0.0
O3 O-2 -0.213 0.658 0.115 1 0.0
O30 O-2 0.596 -0.31 0.227 1 0.0
O24 O-2 0.525 0.499 0.047 1 0.0
O11 O-2 -0.226 0.076 0.137 1 0.0
Fe6 Fe+3 0.3591 0.0261 0.1845 1 0.0
O37 O-2 -0.137 0.104 0.332 1 0.0
Mo4 Mo+6 0.6105 0.3746 0.1345 1 0.0
O42 O-2 0.304 0.35 0.445 1 0.0
Mo2 Mo+6 0.247 0.2439 0.4897 1 0.0
Mo1 Mo+6 0.7395 0.2476 0.4848 1 0.0
O7 O-2 -0.093 0.574 0.295 1 0.0
O32 O-2 0.608 0.388 0.23 1 0.0
Fe8 Fe+3 0.3554 -0.4874 0.4151 1 0.0
O22 O-2 0.732 0.415 0.171 1 0.0
O18 O-2 0.675 -0.115 0.002 1 0.0
Mo10 Mo+6 0.4009 -0.1118 0.3868 1 0.0
O33 O-2 -0.015 -0.017 0.282 1 0.0
O9 O-2 -0.003 0.541 0.201 1 0.0
O27 O-2 0.173 0.11 0.418 1 0.0
O44 O-2 0.328 -0.37 0.495 1 0.0
O1 O-2 -0.176 0.382 0.071 1 0.0
O29 O-2 0.091 0.825 0.229 1 0.0
O38 O-2 0.37 0.39 0.336 1 0.0
Mo12 Mo+6 0.6017 -0.1291 0.2118 1 0.0
Fe7 Fe+3 -0.143 0.979 0.4175 1 0.0
Mo6 Mo+6 0.3901 0.387 0.2499 1 0.0
O26 O-2 0.65 -0.315 0.409 1 0.0
Mo5 Mo+6 -0.111 0.1112 0.2492 1 0.0
Fe1 Fe+3 0.1302 0.9655 0.3187 1 0.0
